data_4339738
loop_
_publ_author_name
'Muniappan, Sankar'
'Lipstman, Sophia'
'George, Sumod'
'Goldberg, Israel'

_publ_section_title
;
 Porphyrin framework solids. Synthesis and structure of hybrid
 coordination polymers of tetra(carboxyphenyl)porphyrins and
 lanthanide-bridging ions.
;
_journal_issue 14
_journal_name_full 'Inorganic chemistry'
_journal_page_first 5544
_journal_page_last 5554
_journal_paper_doi 10.1021/ic0701099
_journal_volume 46
_journal_year 2007
_chemical_formula_moiety 'C25 H16 N2 O7 Pr'
_chemical_formula_sum 'C25 H16 N2 O7 Pr'
_chemical_formula_weight 597.31
_chemical_name_systematic
; 
 ? 
;
_space_group_IT_number 2
_symmetry_cell_setting triclinic
_symmetry_space_group_name_Hall '-P 1'
_symmetry_space_group_name_H-M 'P -1'
_atom_sites_solution_hydrogens geom
_atom_sites_solution_primary direct
_atom_sites_solution_secondary difmap
_audit_creation_method SHELXL-97
_cell_angle_alpha 98.9511(11)
_cell_angle_beta 90.9863(14)
_cell_angle_gamma 91.3109(14)
_cell_formula_units_Z 2
_cell_length_a 7.45950(10)
_cell_length_b 11.4740(3)
_cell_length_c 16.4767(4)
_cell_measurement_reflns_used 4567
_cell_measurement_temperature 110(2)
_cell_measurement_theta_max 28.28
_cell_measurement_theta_min 1.41
_cell_volume 1392.40(5)
_computing_cell_refinement Denzo
_computing_data_collection 'Collect, Nonius B.V.'
_computing_data_reduction 'Denzo & Scalepack'
_computing_structure_refinement 'SHELXL-97 (Sheldrick, 1997)'
_computing_structure_solution 'SHELXS-97 (Sheldrick, 1990)'
_diffrn_ambient_temperature 110(2)
_diffrn_detector_area_resol_mean 12.8
_diffrn_measured_fraction_theta_full 0.948
_diffrn_measured_fraction_theta_max 0.948
_diffrn_measurement_device_type 'Nonius KappaCCD'
_diffrn_measurement_method '1 deg. \f & \w scans'
_diffrn_radiation_monochromator graphite
_diffrn_radiation_source 'fine-focus sealed tube'
_diffrn_radiation_type MoK\a
_diffrn_radiation_wavelength 0.71073
_diffrn_reflns_av_R_equivalents 0.0260
_diffrn_reflns_av_sigmaI/netI 0.0395
_diffrn_reflns_limit_h_max 9
_diffrn_reflns_limit_h_min 0
_diffrn_reflns_limit_k_max 14
_diffrn_reflns_limit_k_min -14
_diffrn_reflns_limit_l_max 21
_diffrn_reflns_limit_l_min -21
_diffrn_reflns_number 13003
_diffrn_reflns_theta_full 28.18
_diffrn_reflns_theta_max 28.18
_diffrn_reflns_theta_min 2.50
_diffrn_standards_number 0
_exptl_absorpt_coefficient_mu 1.790
_exptl_absorpt_correction_T_max 0.8413
_exptl_absorpt_correction_T_min 0.4997
_exptl_absorpt_correction_type multi-scan
_exptl_absorpt_process_details 'Blessing, 1995'
_exptl_crystal_colour purple
_exptl_crystal_density_diffrn 1.425
_exptl_crystal_density_method 'not measured'
_exptl_crystal_description needles
_exptl_crystal_F_000 590
_exptl_crystal_size_max 0.45
_exptl_crystal_size_mid 0.10
_exptl_crystal_size_min 0.10
_refine_diff_density_max 3.165
_refine_diff_density_min -1.269
_refine_diff_density_rms 0.131
_refine_ls_extinction_method none
_refine_ls_goodness_of_fit_ref 1.120
_refine_ls_hydrogen_treatment constr
_refine_ls_matrix_type full
_refine_ls_number_parameters 317
_refine_ls_number_reflns 6475
_refine_ls_number_restraints 0
_refine_ls_restrained_S_all 1.120
_refine_ls_R_factor_all 0.0392
_refine_ls_R_factor_gt 0.0348
_refine_ls_shift/su_max 0.003
_refine_ls_shift/su_mean 0.000
_refine_ls_structure_factor_coef Fsqd
_refine_ls_weighting_details 'calc w=1/[\s^2^(Fo^2^)+(0.0523P)^2^+2.6723P] where P=(Fo^2^+2Fc^2^)/3'
_refine_ls_weighting_scheme calc
_refine_ls_wR_factor_gt 0.0984
_refine_ls_wR_factor_ref 0.1008
_reflns_number_gt 5858
_reflns_number_total 6475
_reflns_threshold_expression >2sigma(I)
_cod_data_source_file ic0701099-file001.cif
_cod_data_source_block so39sq-Compound-2
_cod_database_code 4339738

loop_
_symmetry_equiv_pos_as_xyz
'x, y, z'
'-x, -y, -z'

loop_
_atom_site_label
_atom_site_type_symbol
_atom_site_fract_x
_atom_site_fract_y
_atom_site_fract_z
_atom_site_U_iso_or_equiv
_atom_site_adp_type
_atom_site_occupancy
_atom_site_symmetry_multiplicity
_atom_site_calc_flag
_atom_site_refinement_flags
Pr Pr 0.24085(2) 0.423564(16) -0.004946(10) 0.01416(8) Uani 1 1 d .
C1 C 0.5768(5) -0.2280(3) 0.5694(2) 0.0200(7) Uani 1 1 d .
C2 C 0.6947(6) -0.3256(3) 0.5608(2) 0.0237(8) Uani 1 1 d .
H2 H 0.6872 -0.3913 0.5893 0.028 Uiso 1 1 calc R
C3 C 0.8191(6) -0.3073(3) 0.5046(2) 0.0250(8) Uani 1 1 d .
H3 H 0.9131 -0.3588 0.4862 0.030 Uiso 1 1 calc R
C4 C 0.7840(5) -0.1967(3) 0.4779(2) 0.0197(7) Uani 1 1 d .
C5 C 0.8770(5) -0.1459(3) 0.4190(2) 0.0200(7) Uani 1 1 d .
C6 C 0.8358(5) -0.0371(3) 0.3946(2) 0.0220(8) Uani 1 1 d .
C7 C 0.9440(6) 0.0211(4) 0.3397(2) 0.0269(8) Uani 1 1 d .
H7 H 1.0531 -0.0060 0.3155 0.032 Uiso 1 1 calc R
C8 C 0.8611(6) 0.1205(4) 0.3296(2) 0.0257(8) Uani 1 1 d .
H8 H 0.8999 0.1769 0.2967 0.031 Uiso 1 1 calc R
C9 C 0.7014(5) 0.1253(3) 0.3783(2) 0.0209(7) Uani 1 1 d .
C10 C 0.5775(5) 0.2166(3) 0.3831(2) 0.0200(7) Uani 1 1 d .
N11 N 0.6381(4) -0.1507(3) 0.51943(17) 0.0196(6) Uani 1 1 d .
H11 H 0.5907 -0.0824 0.5149 0.024 Uiso 0.50 1 calc PR
N12 N 0.6898(4) 0.0290(3) 0.41782(18) 0.0195(6) Uani 1 1 d .
H12 H 0.6054 0.0129 0.4514 0.023 Uiso 0.50 1 calc PR
C13 C 1.0225(5) -0.2149(3) 0.3738(2) 0.0193(7) Uani 1 1 d .
C14 C 1.1803(6) -0.2433(4) 0.4129(2) 0.0294(9) Uani 1 1 d .
H14 H 1.2002 -0.2158 0.4698 0.035 Uiso 1 1 calc R
C15 C 1.3082(6) -0.3118(4) 0.3683(3) 0.0361(11) Uani 1 1 d .
H15 H 1.4146 -0.3314 0.3951 0.043 Uiso 1 1 calc R
C16 C 1.2804(6) -0.3511(4) 0.2855(3) 0.0330(10) Uani 1 1 d .
H16 H 1.3679 -0.3978 0.2556 0.040 Uiso 1 1 calc R
C17 C 1.1252(5) -0.3229(3) 0.2456(2) 0.0212(7) Uani 1 1 d .
C18 C 0.9977(5) -0.2537(3) 0.2900(2) 0.0179(7) Uani 1 1 d .
H18 H 0.8928 -0.2329 0.2626 0.022 Uiso 1 1 calc R
C19 C 1.0891(5) -0.3703(4) 0.1560(2) 0.0223(8) Uani 1 1 d .
O20 O 1.2113(4) -0.4260(3) 0.11698(18) 0.0351(8) Uani 1 1 d .
O21 O 0.9369(3) -0.3489(2) 0.12642(15) 0.0222(5) Uani 1 1 d .
C22 C 0.6202(5) 0.3128(3) 0.3342(2) 0.0205(7) Uani 1 1 d .
C23 C 0.7519(7) 0.3986(4) 0.3629(3) 0.0379(11) Uani 1 1 d .
H23 H 0.8084 0.3984 0.4150 0.045 Uiso 1 1 calc R
C24 C 0.8007(8) 0.4838(4) 0.3158(3) 0.0411(12) Uani 1 1 d .
H24 H 0.8904 0.5418 0.3359 0.049 Uiso 1 1 calc R
C25 C 0.7197(6) 0.4851(3) 0.2397(2) 0.0245(8) Uani 1 1 d .
H25 H 0.7543 0.5431 0.2072 0.029 Uiso 1 1 calc R
C26 C 0.5875(5) 0.4009(3) 0.2112(2) 0.0159(7) Uani 1 1 d .
C27 C 0.5375(5) 0.3159(3) 0.2585(2) 0.0177(7) Uani 1 1 d .
H27 H 0.4457 0.2592 0.2389 0.021 Uiso 1 1 calc R
C28 C 0.4952(5) 0.4003(3) 0.1299(2) 0.0192(7) Uani 1 1 d .
O29 O 0.5496(3) 0.4690(2) 0.08066(15) 0.0169(5) Uani 1 1 d .
O30 O 0.3618(4) 0.3329(3) 0.11180(19) 0.0370(8) Uani 1 1 d .
O31 O -0.0434(4) 0.7657(3) -0.0216(2) 0.0308(6) Uani 1 1 d .
C32 C -0.0825(5) 0.2987(4) 0.0432(3) 0.0329(10) Uani 1 1 d .
H32 H -0.1912 0.2630 0.0576 0.039 Uiso 1 1 calc R
O33 O -0.0751(3) 0.4102(2) 0.04743(16) 0.0204(5) Uani 1 1 d .
O34 O 0.4176(4) 0.2623(3) -0.0713(2) 0.0381(8) Uani 1 1 d .
H34A H 0.5245 0.2542 -0.0384 0.057 Uiso 1 1 d R
H34B H 0.4531 0.2779 -0.1250 0.057 Uiso 1 1 d R

loop_
_atom_site_aniso_label
_atom_site_aniso_U_11
_atom_site_aniso_U_22
_atom_site_aniso_U_33
_atom_site_aniso_U_23
_atom_site_aniso_U_13
_atom_site_aniso_U_12
Pr 0.00719(11) 0.02496(12) 0.01133(11) 0.00556(7) 0.00089(6) 0.00255(7)
C1 0.037(2) 0.0148(16) 0.0084(15) 0.0025(12) -0.0013(13) 0.0053(14)
C2 0.040(2) 0.0171(18) 0.0151(17) 0.0061(14) -0.0025(15) 0.0083(15)
C3 0.041(2) 0.0182(18) 0.0169(18) 0.0041(14) 0.0017(15) 0.0113(16)
C4 0.031(2) 0.0152(17) 0.0120(16) 0.0002(13) -0.0023(13) 0.0075(14)
C5 0.031(2) 0.0173(17) 0.0109(16) -0.0004(13) -0.0008(13) 0.0060(14)
C6 0.036(2) 0.0185(18) 0.0122(16) 0.0020(13) 0.0038(14) 0.0083(15)
C7 0.037(2) 0.026(2) 0.0187(19) 0.0043(15) 0.0072(15) 0.0050(16)
C8 0.037(2) 0.0233(19) 0.0193(18) 0.0102(15) 0.0065(15) 0.0053(16)
C9 0.037(2) 0.0183(17) 0.0080(15) 0.0032(13) 0.0002(13) 0.0061(15)
C10 0.037(2) 0.0157(17) 0.0079(15) 0.0022(12) -0.0029(13) 0.0035(14)
N11 0.0328(18) 0.0171(15) 0.0093(13) 0.0024(11) -0.0005(11) 0.0061(12)
N12 0.0340(18) 0.0159(15) 0.0094(13) 0.0033(11) 0.0030(11) 0.0082(12)
C13 0.0261(19) 0.0163(17) 0.0151(17) 0.0007(13) -0.0009(13) 0.0050(13)
C14 0.036(2) 0.030(2) 0.0196(19) -0.0049(16) -0.0106(16) 0.0072(17)
C15 0.028(2) 0.043(3) 0.033(2) -0.0087(19) -0.0154(17) 0.0155(19)
C16 0.020(2) 0.042(2) 0.031(2) -0.0143(18) -0.0059(16) 0.0111(17)
C17 0.0170(17) 0.0277(19) 0.0159(17) -0.0065(14) -0.0016(13) 0.0036(14)
C18 0.0155(16) 0.0229(18) 0.0145(16) 0.0004(13) -0.0030(12) 0.0017(13)
C19 0.0130(17) 0.035(2) 0.0163(17) -0.0058(15) -0.0016(12) -0.0004(14)
O20 0.0114(13) 0.063(2) 0.0239(15) -0.0170(14) 0.0003(10) 0.0059(13)
O21 0.0150(12) 0.0327(15) 0.0162(13) -0.0050(11) 0.0000(9) 0.0030(10)
C22 0.038(2) 0.0142(16) 0.0100(16) 0.0037(13) -0.0011(14) 0.0060(14)
C23 0.071(3) 0.029(2) 0.0141(19) 0.0093(16) -0.0180(19) -0.015(2)
C24 0.070(3) 0.030(2) 0.023(2) 0.0090(18) -0.019(2) -0.020(2)
C25 0.038(2) 0.0194(18) 0.0182(18) 0.0080(14) -0.0011(15) -0.0002(15)
C26 0.0167(16) 0.0226(18) 0.0102(15) 0.0065(13) 0.0028(12) 0.0079(13)
C27 0.0193(17) 0.0209(17) 0.0141(16) 0.0065(13) 0.0013(12) 0.0042(13)
C28 0.0121(16) 0.031(2) 0.0168(17) 0.0116(14) -0.0003(12) 0.0018(13)
O29 0.0097(11) 0.0302(14) 0.0143(12) 0.0135(10) 0.0027(8) 0.0048(9)
O30 0.0283(16) 0.055(2) 0.0341(17) 0.0328(15) -0.0145(12) -0.0180(14)
O31 0.0236(15) 0.0238(15) 0.0456(18) 0.0063(13) 0.0061(12) 0.0019(11)
C32 0.019(2) 0.031(2) 0.053(3) 0.015(2) 0.0104(17) -0.0024(16)
O33 0.0142(12) 0.0254(14) 0.0234(13) 0.0086(10) 0.0057(9) 0.0043(10)
O34 0.0272(16) 0.0305(17) 0.059(2) 0.0101(15) 0.0152(14) 0.0126(12)

loop_
_atom_type_symbol
_atom_type_description
_atom_type_scat_dispersion_real
_atom_type_scat_dispersion_imag
_atom_type_scat_source
C C 0.0033 0.0016 'International Tables Vol C Tables 4.2.6.8 and 6.1.1.4'
H H 0.0000 0.0000 'International Tables Vol C Tables 4.2.6.8 and 6.1.1.4'
N N 0.0061 0.0033 'International Tables Vol C Tables 4.2.6.8 and 6.1.1.4'
O O 0.0106 0.0060 'International Tables Vol C Tables 4.2.6.8 and 6.1.1.4'
Pr Pr -0.2180 2.8214 'International Tables Vol C Tables 4.2.6.8 and 6.1.1.4'

loop_
_geom_angle_atom_site_label_1
_geom_angle_atom_site_label_2
_geom_angle_atom_site_label_3
_geom_angle
_geom_angle_site_symmetry_1
_geom_angle_site_symmetry_3
O21 Pr O34 77.24(11) 2_655 .
O21 Pr O29 93.11(9) 2_655 2_665
O34 Pr O29 79.50(10) . 2_665
O21 Pr O20 136.83(9) 2_655 1_465
O34 Pr O20 145.73(11) . 1_465
O29 Pr O20 98.52(10) 2_665 1_465
O21 Pr O33 71.67(9) 2_655 2_565
O34 Pr O33 136.83(11) . 2_565
O29 Pr O33 73.18(8) 2_665 2_565
O20 Pr O33 72.31(10) 1_465 2_565
O21 Pr O30 133.84(10) 2_655 .
O34 Pr O30 76.29(13) . .
O29 Pr O30 118.04(8) 2_665 .
O20 Pr O30 74.68(12) 1_465 .
O33 Pr O30 146.45(11) 2_565 .
O21 Pr O33 75.95(9) 2_655 .
O34 Pr O33 127.04(10) . .
O29 Pr O33 146.21(8) 2_665 .
O20 Pr O33 71.41(9) 1_465 .
O33 Pr O33 73.04(9) 2_565 .
O30 Pr O33 91.00(9) . .
O21 Pr O29 153.88(8) 2_655 .
O34 Pr O29 80.10(10) . .
O29 Pr O29 69.97(8) 2_665 .
O20 Pr O29 67.42(8) 1_465 .
O33 Pr O29 119.10(8) 2_565 .
O30 Pr O29 50.22(8) . .
O33 Pr O29 128.99(8) . .
O21 Pr O31 70.36(10) 2_655 2_565
O34 Pr O31 78.34(10) . 2_565
O29 Pr O31 154.78(9) 2_665 2_565
O20 Pr O31 106.57(10) 1_465 2_565
O33 Pr O31 116.70(9) 2_565 2_565
O30 Pr O31 67.70(10) . 2_565
O33 Pr O31 49.81(8) . 2_565
O29 Pr O31 117.38(9) . 2_565
O21 Pr C28 153.83(10) 2_655 .
O34 Pr C28 80.05(12) . .
O29 Pr C28 95.38(9) 2_665 .
O20 Pr C28 65.99(10) 1_465 .
O33 Pr C28 134.50(10) 2_565 .
O30 Pr C28 24.82(10) . .
O33 Pr C28 108.53(9) . .
O29 Pr C28 25.77(9) . .
O31 Pr C28 92.51(10) 2_565 .
O21 Pr C32 70.88(12) 2_655 .
O34 Pr C32 102.33(12) . .
O29 Pr C32 162.75(11) 2_665 .
O20 Pr C32 89.50(12) 1_465 .
O33 Pr C32 95.04(10) 2_565 .
O30 Pr C32 78.75(11) . .
O33 Pr C32 25.23(10) . .
O29 Pr C32 127.28(11) . .
O31 Pr C32 24.59(10) 2_565 .
C28 Pr C32 101.84(12) . .
O21 Pr Pr 69.75(6) 2_655 2_565
O34 Pr Pr 145.86(9) . 2_565
O29 Pr Pr 110.15(5) 2_665 2_565
O20 Pr Pr 67.20(6) 1_465 2_565
O33 Pr Pr 36.97(6) 2_565 2_565
O30 Pr Pr 121.60(8) . 2_565
O33 Pr Pr 36.07(6) . 2_565
O29 Pr Pr 134.02(5) . 2_565
O31 Pr Pr 82.57(6) 2_565 2_565
C28 Pr Pr 129.14(7) . 2_565
C32 Pr Pr 59.02(8) . 2_565
N11 C1 C10 126.5(3) . 2_656
N11 C1 C2 107.5(3) . .
C10 C1 C2 126.0(3) 2_656 .
C3 C2 C1 107.7(3) . .
C3 C2 H2 126.1 . .
C1 C2 H2 126.1 . .
C2 C3 C4 108.1(3) . .
C2 C3 H3 126.0 . .
C4 C3 H3 126.0 . .
N11 C4 C5 125.7(3) . .
N11 C4 C3 107.4(3) . .
C5 C4 C3 126.9(3) . .
C4 C5 C6 124.6(3) . .
C4 C5 C13 118.2(3) . .
C6 C5 C13 117.0(3) . .
N12 C6 C5 126.0(3) . .
N12 C6 C7 109.7(3) . .
C5 C6 C7 124.3(3) . .
C8 C7 C6 107.1(4) . .
C8 C7 H7 126.5 . .
C6 C7 H7 126.5 . .
C7 C8 C9 106.9(3) . .
C7 C8 H8 126.6 . .
C9 C8 H8 126.6 . .
N12 C9 C10 125.9(3) . .
N12 C9 C8 110.2(3) . .
C10 C9 C8 124.0(3) . .
C1 C10 C9 126.7(3) 2_656 .
C1 C10 C22 117.3(3) 2_656 .
C9 C10 C22 115.9(3) . .
C4 N11 C1 109.3(3) . .
C4 N11 H11 125.3 . .
C1 N11 H11 125.3 . .
C6 N12 C9 106.1(3) . .
C6 N12 H12 127.0 . .
C9 N12 H12 127.0 . .
C18 C13 C14 119.1(3) . .
C18 C13 C5 118.4(3) . .
C14 C13 C5 122.5(3) . .
C15 C14 C13 120.1(4) . .
C15 C14 H14 119.9 . .
C13 C14 H14 119.9 . .
C16 C15 C14 120.1(4) . .
C16 C15 H15 119.9 . .
C14 C15 H15 119.9 . .
C15 C16 C17 120.5(4) . .
C15 C16 H16 119.7 . .
C17 C16 H16 119.7 . .
C16 C17 C18 119.4(3) . .
C16 C17 C19 121.0(3) . .
C18 C17 C19 119.6(3) . .
C13 C18 C17 120.8(3) . .
C13 C18 H18 119.6 . .
C17 C18 H18 119.6 . .
O20 C19 O21 125.7(3) . .
O20 C19 C17 117.6(3) . .
O21 C19 C17 116.7(3) . .
C19 O20 Pr 138.3(2) . 1_645
C19 O21 Pr 136.2(2) . 2_655
C27 C22 C23 118.8(3) . .
C27 C22 C10 121.3(3) . .
C23 C22 C10 119.9(3) . .
C24 C23 C22 120.5(4) . .
C24 C23 H23 119.8 . .
C22 C23 H23 119.8 . .
C25 C24 C23 120.5(4) . .
C25 C24 H24 119.8 . .
C23 C24 H24 119.8 . .
C24 C25 C26 119.3(4) . .
C24 C25 H25 120.3 . .
C26 C25 H25 120.3 . .
C25 C26 C27 120.3(3) . .
C25 C26 C28 121.0(3) . .
C27 C26 C28 118.8(3) . .
C22 C27 C26 120.7(3) . .
C22 C27 H27 119.7 . .
C26 C27 H27 119.7 . .
O30 C28 O29 120.8(3) . .
O30 C28 C26 118.4(3) . .
O29 C28 C26 120.7(3) . .
O30 C28 Pr 56.80(18) . .
O29 C28 Pr 65.39(18) . .
C26 C28 Pr 165.9(2) . .
C28 O29 Pr 158.7(2) . 2_665
C28 O29 Pr 88.8(2) . .
Pr O29 Pr 110.03(8) 2_665 .
C28 O30 Pr 98.4(2) . .
C32 O31 Pr 90.0(2) 2_565 2_565
O31 C32 O33 123.6(4) 2_565 .
O31 C32 Pr 65.4(2) 2_565 .
O33 C32 Pr 58.23(19) . .
O31 C32 H32 118.2 2_565 .
O33 C32 H32 118.2 . .
Pr C32 H32 175.9 . .
C32 O33 Pr 141.9(3) . 2_565
C32 O33 Pr 96.5(2) . .
Pr O33 Pr 106.96(9) 2_565 .
Pr O34 H34A 110.1 . .
Pr O34 H34B 109.6 . .
H34A O34 H34B 109.0 . .

loop_
_geom_bond_atom_site_label_1
_geom_bond_atom_site_label_2
_geom_bond_distance
_geom_bond_site_symmetry_2
Pr O21 2.413(2) 2_655
Pr O34 2.427(3) .
Pr O29 2.445(2) 2_665
Pr O20 2.453(3) 1_465
Pr O33 2.480(3) 2_565
Pr O30 2.490(3) .
Pr O33 2.533(2) .
Pr O29 2.678(2) .
Pr O31 2.692(3) 2_565
Pr C28 2.944(3) .
Pr C32 2.960(4) .
Pr Pr 4.0292(3) 2_565
C1 N11 1.376(5) .
C1 C10 1.401(5) 2_656
C1 C2 1.430(5) .
C2 C3 1.358(6) .
C2 H2 0.9500 .
C3 C4 1.434(5) .
C3 H3 0.9500 .
C4 N11 1.368(5) .
C4 C5 1.394(5) .
C5 C6 1.408(5) .
C5 C13 1.498(5) .
C6 N12 1.368(5) .
C6 C7 1.451(5) .
C7 C8 1.341(6) .
C7 H7 0.9500 .
C8 C9 1.445(5) .
C8 H8 0.9500 .
C9 N12 1.369(5) .
C9 C10 1.407(5) .
C10 C1 1.401(5) 2_656
C10 C22 1.497(5) .
N11 H11 0.8800 .
N12 H12 0.8800 .
C13 C18 1.391(5) .
C13 C14 1.401(5) .
C14 C15 1.395(6) .
C14 H14 0.9500 .
C15 C16 1.379(6) .
C15 H15 0.9500 .
C16 C17 1.392(5) .
C16 H16 0.9500 .
C17 C18 1.395(5) .
C17 C19 1.509(5) .
C18 H18 0.9500 .
C19 O20 1.254(5) .
C19 O21 1.272(4) .
O20 Pr 2.453(3) 1_645
O21 Pr 2.413(2) 2_655
C22 C27 1.387(5) .
C22 C23 1.397(6) .
C23 C24 1.386(6) .
C23 H23 0.9500 .
C24 C25 1.385(6) .
C24 H24 0.9500 .
C25 C26 1.388(5) .
C25 H25 0.9500 .
C26 C27 1.388(5) .
C26 C28 1.495(5) .
C27 H27 0.9500 .
C28 O30 1.249(5) .
C28 O29 1.281(4) .
O29 Pr 2.445(2) 2_665
O31 C32 1.232(5) 2_565
O31 Pr 2.692(3) 2_565
C32 O31 1.232(5) 2_565
C32 O33 1.270(5) .
C32 H32 0.9500 .
O33 Pr 2.480(3) 2_565
O34 H34A 0.9704 .
O34 H34B 0.9702 .
